data_7207011
loop_
_publ_author_name
'Li, Lian-Jie'
'Qin, Chao'
'Wang, Xin-Long'
'Wang, Shuang'
'Zhao, Liang'
'Yang, Guang-Sheng'
'Wang, Hai-Ning'
'Yuan, Gang'
'Shao, Kui-Zhan'
'Su, Zhong-Min'

_publ_section_title
;
 pH variation induced construction of a series of entangled frameworks
 based on bi- and tri-metallic cores as nodes
;
_journal_issue 1
_journal_name_full CrystEngComm
_journal_page_first 124
_journal_paper_doi 10.1039/c1ce05810j
_journal_volume 14
_journal_year 2012
_chemical_formula_moiety 'C54 H40 N4 O17 Zn2'
_chemical_formula_sum 'C54 H40 N4 O17 Zn2'
_chemical_formula_weight 1147.68
_chemical_name_systematic
;
?
;
_space_group_IT_number 14
_symmetry_cell_setting monoclinic
_symmetry_space_group_name_Hall '-P 2ybc'
_symmetry_space_group_name_H-M 'P 1 21/c 1'
_atom_sites_solution_hydrogens geom
_atom_sites_solution_primary direct
_atom_sites_solution_secondary difmap
_audit_creation_method SHELXL-97
_cell_angle_alpha 90.00
_cell_angle_beta 98.357(5)
_cell_angle_gamma 90.00
_cell_formula_units_Z 4
_cell_length_a 26.912(5)
_cell_length_b 14.301(5)
_cell_length_c 13.659(5)
_cell_measurement_temperature 293(2)
_cell_volume 5201(3)
_computing_structure_refinement 'SHELXL-97 (Sheldrick, 1997)'
_diffrn_ambient_temperature 293(2)
_diffrn_measured_fraction_theta_full 0.970
_diffrn_measured_fraction_theta_max 0.970
_diffrn_radiation_monochromator graphite
_diffrn_radiation_source 'fine-focus sealed tube'
_diffrn_radiation_type MoK\a
_diffrn_radiation_wavelength 0.71069
_diffrn_reflns_av_R_equivalents 0.1622
_diffrn_reflns_av_sigmaI/netI 0.1981
_diffrn_reflns_limit_h_max 31
_diffrn_reflns_limit_h_min -34
_diffrn_reflns_limit_k_max 14
_diffrn_reflns_limit_k_min -18
_diffrn_reflns_limit_l_max 17
_diffrn_reflns_limit_l_min -17
_diffrn_reflns_number 30392
_diffrn_reflns_theta_full 27.59
_diffrn_reflns_theta_max 27.59
_diffrn_reflns_theta_min 1.53
_exptl_absorpt_coefficient_mu 1.000
_exptl_crystal_density_diffrn 1.466
_exptl_crystal_density_method 'not measured'
_exptl_crystal_F_000 2352
_exptl_crystal_size_max 0.47
_exptl_crystal_size_mid 0.37
_exptl_crystal_size_min 0.21
_refine_diff_density_max 1.031
_refine_diff_density_min -0.871
_refine_diff_density_rms 0.131
_refine_ls_extinction_method none
_refine_ls_goodness_of_fit_ref 1.020
_refine_ls_hydrogen_treatment constr
_refine_ls_matrix_type full
_refine_ls_number_parameters 686
_refine_ls_number_reflns 11709
_refine_ls_number_restraints 339
_refine_ls_restrained_S_all 2.573
_refine_ls_R_factor_all 0.1639
_refine_ls_R_factor_gt 0.0695
_refine_ls_shift/su_max 0.005
_refine_ls_shift/su_mean 0.000
_refine_ls_structure_factor_coef Fsqd
_refine_ls_weighting_details 'calc w=1/[\s^2^(Fo^2^)+(0.0548P)^2^+0.0000P] where P=(Fo^2^+2Fc^2^)/3'
_refine_ls_weighting_scheme calc
_refine_ls_wR_factor_gt 0.1681
_refine_ls_wR_factor_ref 0.1941
_reflns_number_gt 5054
_reflns_number_total 11709
_reflns_threshold_expression >2sigma(I)
_cod_data_source_file c1ce05810j.txt
_cod_data_source_block 804837
_cod_depositor_comments
;
The following automatic conversions were performed:

'_symmetry_cell_setting' value 'Monoclinic' changed to 'monoclinic'
according to /home/saulius/struct/CIF-dictionaries/cif_core.dic
dictionary named 'cif_core.dic' version 2.4.1 from 2010-06-29.

Automatic conversion script
Id: cif_fix_values 1715 2011-07-08 13:25:40Z adriana 
;
_cod_original_sg_symbol_H-M P21/c
_cod_database_code 7207011

loop_
_symmetry_equiv_pos_as_xyz
'x, y, z'
'-x, y+1/2, -z+1/2'
'-x, -y, -z'
'x, -y-1/2, z-1/2'

loop_
_atom_site_label
_atom_site_type_symbol
_atom_site_fract_x
_atom_site_fract_y
_atom_site_fract_z
_atom_site_U_iso_or_equiv
_atom_site_adp_type
_atom_site_occupancy
_atom_site_symmetry_multiplicity
_atom_site_calc_flag
_atom_site_refinement_flags
_atom_site_disorder_assembly
_atom_site_disorder_group
C3 C 0.3848(5) 0.7870(12) -0.0367(10) 0.0298(17) Uani 1 1 d U . .
H3 H 0.4046 0.8289 -0.0659 0.036 Uiso 1 1 calc R . .
C5 C 0.2437(5) 0.2346(12) 0.0175(11) 0.0336(17) Uani 1 1 d U . .
H5 H 0.2784 0.2410 0.0231 0.040 Uiso 1 1 calc R . .
C6 C 0.3038(5) 0.7389(11) -0.0032(10) 0.0290(17) Uani 1 1 d U . .
H6 H 0.2692 0.7465 -0.0118 0.035 Uiso 1 1 calc R . .
C7 C 0.3328(5) 0.7971(12) -0.0527(10) 0.0292(17) Uani 1 1 d U . .
C9 C 0.2165(5) 0.2948(12) 0.0711(11) 0.0342(17) Uani 1 1 d U . .
C10 C 0.2200(5) 0.1665(12) -0.0430(11) 0.0342(17) Uani 1 1 d U . .
C11 C 0.3261(5) 0.6689(11) 0.0596(10) 0.0295(16) Uani 1 1 d U . .
C14 C 0.2956(5) 0.6090(12) 0.1196(11) 0.030(2) Uani 1 1 d U . .
C15 C 0.4076(5) 0.7156(12) 0.0220(10) 0.0306(16) Uani 1 1 d U . .
C16 C 0.1644(5) 0.2820(12) 0.0620(11) 0.0357(17) Uani 1 1 d U . .
H16 H 0.1458 0.3217 0.0965 0.043 Uiso 1 1 calc R . .
C17 C 0.6309(5) 0.4201(13) 0.3147(12) 0.043(2) Uani 1 1 d U . .
C18 C 0.1678(5) 0.1555(13) -0.0497(11) 0.0359(17) Uani 1 1 d U . .
H18 H 0.1516 0.1093 -0.0903 0.043 Uiso 1 1 calc R . .
C19 C 0.2476(5) 0.1061(13) -0.1074(11) 0.034(2) Uani 1 1 d U . .
C20 C 0.3777(5) 0.6560(12) 0.0707(10) 0.0302(16) Uani 1 1 d U . .
H20 H 0.3925 0.6079 0.1105 0.036 Uiso 1 1 calc R . .
C21 C 0.3090(5) 0.6279(12) 0.3811(10) 0.029(4) Uani 1 1 d . . .
C23 C 0.4629(5) 0.7008(12) 0.0312(11) 0.032(2) Uani 1 1 d U . .
C24 C 0.7340(5) 0.4136(14) 0.3356(12) 0.043(2) Uani 1 1 d U D .
C25 C -0.3213(6) 0.6182(15) 0.1603(14) 0.053(2) Uani 1 1 d U . .
C26 C 0.1401(5) 0.2134(13) 0.0044(11) 0.0370(17) Uani 1 1 d U . .
C27 C 0.6544(5) 0.3636(14) 0.2546(12) 0.043(2) Uani 1 1 d U . .
H27 H 0.6357 0.3278 0.2057 0.052 Uiso 1 1 calc R . .
C28 C 0.4950(5) 0.3866(15) 0.2558(12) 0.049(2) Uani 1 1 d U . .
C29 C 0.2412(5) 0.3696(13) 0.1364(11) 0.034(2) Uani 1 1 d U . .
C30 C 0.7107(5) 0.4709(13) 0.3941(12) 0.043(2) Uani 1 1 d U . .
H30 H 0.7298 0.5078 0.4415 0.052 Uiso 1 1 calc R . .
C32 C -0.2657(5) 0.6314(15) 0.1905(13) 0.052(3) Uani 1 1 d U . .
H32A H -0.2567 0.6960 0.1806 0.062 Uiso 1 1 calc R . .
H32B H -0.2566 0.6164 0.2600 0.062 Uiso 1 1 calc R . .
C33 C 0.8659(11) 0.382(3) 0.430(2) 0.120(5) Uiso 1 1 d U . .
C34 C 0.4568(5) 0.3571(14) 0.1827(12) 0.048(2) Uani 1 1 d U . .
H34 H 0.4645 0.3286 0.1256 0.058 Uiso 1 1 calc R . .
C35 C -0.1879(6) 0.5775(18) 0.1487(15) 0.071(3) Uani 1 1 d U . .
C36 C 0.4080(5) 0.3703(14) 0.1954(12) 0.048(3) Uani 1 1 d U . .
H36 H 0.3828 0.3497 0.1463 0.058 Uiso 1 1 calc R . .
C37 C 0.6589(5) 0.4751(14) 0.3839(12) 0.043(2) Uani 1 1 d U . .
H37 H 0.6432 0.5149 0.4237 0.052 Uiso 1 1 calc R . .
C38 C 0.7064(5) 0.3603(14) 0.2675(12) 0.043(2) Uani 1 1 d U . .
H38 H 0.7224 0.3205 0.2282 0.052 Uiso 1 1 calc R . .
C39 C -0.1118(6) 0.5227(18) 0.1042(15) 0.073(3) Uani 1 1 d U . .
H39 H -0.0949 0.4818 0.0677 0.087 Uiso 1 1 calc R . .
C41 C 0.0846(6) 0.2017(13) -0.0022(12) 0.039(2) Uani 1 1 d U . .
C42 C 0.5482(5) 0.3716(15) 0.2417(12) 0.049(3) Uani 1 1 d U . .
H42A H 0.5573 0.3064 0.2529 0.058 Uiso 1 1 calc R . .
H42B H 0.5528 0.3878 0.1747 0.058 Uiso 1 1 calc R . .
C43 C -0.3422(6) 0.5654(15) 0.0844(14) 0.054(2) Uani 1 1 d U . .
H43 H -0.3218 0.5337 0.0460 0.065 Uiso 1 1 calc R . .
C44 C 0.4814(5) 0.4297(14) 0.3365(13) 0.050(2) Uani 1 1 d U . .
H44 H 0.5059 0.4519 0.3862 0.060 Uiso 1 1 calc R . .
C45 C -0.3529(5) 0.6598(15) 0.2188(14) 0.054(2) Uani 1 1 d U . .
H45 H -0.3399 0.6920 0.2761 0.065 Uiso 1 1 calc R . .
C46 C 0.4308(5) 0.4408(15) 0.3449(13) 0.050(3) Uani 1 1 d U . .
H46 H 0.4223 0.4697 0.4012 0.061 Uiso 1 1 calc R . .
C47 C -0.1616(6) 0.6414(18) 0.2107(15) 0.072(3) Uani 1 1 d U . .
H47 H -0.1784 0.6835 0.2461 0.086 Uiso 1 1 calc R . .
C48 C -0.1638(6) 0.5186(18) 0.0925(15) 0.072(3) Uani 1 1 d U . .
H48 H -0.1817 0.4772 0.0481 0.087 Uiso 1 1 calc R . .
C49A C 0.1183(19) 0.524(5) 0.222(6) 0.092(4) Uiso 0.54(8) 1 d PU A 1
H49A H 0.1287 0.4620 0.2170 0.110 Uiso 0.54(8) 1 calc PR A 1
C49B C 0.118(2) 0.545(5) 0.172(7) 0.092(4) Uiso 0.46(8) 1 d PU A 2
H49B H 0.1279 0.4950 0.1350 0.111 Uiso 0.46(8) 1 calc PR A 2
C50 C -0.3948(6) 0.5575(15) 0.0623(14) 0.054(3) Uani 1 1 d U . .
H50 H -0.4085 0.5190 0.0104 0.065 Uiso 1 1 calc R . .
C51 C -0.1090(6) 0.6424(18) 0.2202(15) 0.072(3) Uani 1 1 d U . .
H51 H -0.0909 0.6841 0.2640 0.086 Uiso 1 1 calc R . .
C52 C -0.4043(6) 0.6523(15) 0.1897(14) 0.055(3) Uani 1 1 d U . .
H52 H -0.4254 0.6839 0.2267 0.066 Uiso 1 1 calc R . .
C53 C -0.0844(6) 0.5839(18) 0.1669(15) 0.072(3) Uani 1 1 d U . .
C56 C -0.0061(8) 0.651(2) 0.2221(19) 0.093(4) Uani 1 1 d U . .
H56A H -0.0128 0.6543 0.2899 0.112 Uiso 1 1 calc R . .
H56B H -0.0149 0.7110 0.1902 0.112 Uiso 1 1 calc R . .
C57 C 0.0512(9) 0.626(2) 0.218(2) 0.093(4) Uani 1 1 d U . .
C58A C 0.0678(19) 0.542(5) 0.224(5) 0.091(4) Uani 0.50(6) 1 d PU A 1
H58A H 0.0458 0.4931 0.2297 0.109 Uiso 0.50(6) 1 calc PR A 1
C58B C 0.064(2) 0.565(5) 0.168(6) 0.093(4) Uiso 0.50(6) 1 d PU A 2
H58B H 0.0408 0.5313 0.1258 0.112 Uiso 0.50(6) 1 calc PR A 2
C59 C 0.8877(11) 0.435(2) 0.374(2) 0.119(5) Uani 1 1 d U C .
H59 H 0.8690 0.4685 0.3231 0.143 Uiso 1 1 calc R B 1
C60A C 0.941(2) 0.443(7) 0.392(7) 0.120(5) Uiso 0.56(12) 1 d PU C 1
H60A H 0.9558 0.4965 0.3707 0.144 Uiso 0.56(12) 1 calc PR C 1
C60B C 0.943(3) 0.413(8) 0.348(10) 0.120(5) Uiso 0.44(12) 1 d PU C 2
H60B H 0.9555 0.4210 0.2886 0.144 Uiso 0.44(12) 1 calc PR C 2
C62 C 0.1374(9) 0.674(2) 0.2521(18) 0.095(4) Uani 1 1 d U . .
H62 H 0.1614 0.7199 0.2716 0.114 Uiso 1 1 calc R A .
N1 N 0.1528(4) 0.5935(11) 0.2257(11) 0.041(4) Uani 1 1 d . A .
N2 N -0.4253(4) 0.6030(11) 0.1128(11) 0.047(4) Uani 1 1 d . . .
C61A C 0.811(3) 0.425(15) 0.431(7) 0.119(5) Uiso 0.34(12) 1 d PU D 1
H61A H 0.7947 0.3951 0.4818 0.143 Uiso 0.34(12) 1 calc PR D 1
H61B H 0.8127 0.4915 0.4432 0.143 Uiso 0.34(12) 1 calc PR D 1
C61B C 0.8063(18) 0.366(8) 0.419(4) 0.119(5) Uiso 0.66(12) 1 d PU D 2
H61C H 0.7988 0.3002 0.4140 0.143 Uiso 0.66(12) 1 calc PR D 2
H61D H 0.7939 0.3904 0.4776 0.143 Uiso 0.66(12) 1 calc PR D 2
N3 N 0.3946(4) 0.4123(10) 0.2767(9) 0.030(3) Uani 1 1 d . . .
N4 N 0.9671(8) 0.381(2) 0.4358(19) 0.116(8) Uani 1 1 d U . .
O1 O 0.2860(3) 0.3559(8) 0.1749(7) 0.035(3) Uani 1 1 d . . .
O2 O 0.2148(4) 0.4390(9) 0.1494(8) 0.042(3) Uani 1 1 d . A .
O3 O 0.2241(4) 0.0390(9) -0.1472(8) 0.048(3) Uani 1 1 d . . .
O4 O 0.2917(4) 0.1275(8) -0.1158(7) 0.041(3) Uani 1 1 d . . .
O5 O 0.2642(4) 0.6410(8) 0.3400(7) 0.038(3) Uani 1 1 d . A .
O6 O 0.3353(4) 0.5573(9) 0.3688(8) 0.041(3) Uani 1 1 d . . .
O7 O 0.3186(4) 0.5417(9) 0.1633(8) 0.047(3) Uani 1 1 d . . .
O8 O 0.2515(4) 0.6323(8) 0.1268(7) 0.038(3) Uani 1 1 d . A .
O9 O 0.4780(4) 0.6240(10) 0.0781(10) 0.071(4) Uani 1 1 d . . .
H9 H 0.5086 0.6193 0.0811 0.106 Uiso 1 1 calc R . .
O10 O 0.4906(4) 0.7528(9) -0.0037(9) 0.057(4) Uani 1 1 d . . .
O11 O 0.0603(4) 0.2467(12) 0.0480(11) 0.084(6) Uani 1 1 d . . .
O12 O 0.0655(4) 0.1377(12) -0.0650(11) 0.090(6) Uani 1 1 d . . .
H12 H 0.0351 0.1348 -0.0652 0.135 Uiso 1 1 calc R . .
O13 O -0.0329(5) 0.5773(14) 0.1699(12) 0.101(6) Uani 1 1 d . . .
O14 O -0.2397(4) 0.5720(10) 0.1325(9) 0.056(4) Uani 1 1 d . . .
O15 O 0.5791(3) 0.4292(10) 0.3106(8) 0.053(4) Uani 1 1 d . . .
O16 O 0.7855(4) 0.4081(11) 0.3439(9) 0.063(4) Uani 1 1 d . . .
Zn1 Zn 0.32155(5) 0.44544(14) 0.27793(11) 0.0238(5) Uani 1 1 d . . .
Zn2 Zn 0.22663(5) 0.55607(14) 0.23602(11) 0.0243(5) Uani 1 1 d . . .
C54 C 0.9468(11) 0.318(3) 0.490(2) 0.125(5) Uiso 1 1 d U C .
H54 H 0.9675 0.2764 0.5291 0.150 Uiso 1 1 calc R . .
C40 C 0.0865(8) 0.698(2) 0.2533(17) 0.094(4) Uani 1 1 d U A .
H40 H 0.0767 0.7557 0.2753 0.113 Uiso 1 1 calc R . .
C1 C 0.8911(11) 0.313(3) 0.487(2) 0.124(5) Uiso 1 1 d U C .
H1 H 0.8752 0.2679 0.5208 0.149 Uiso 1 1 calc R . .
O1W O 0.3922(11) 0.204(3) 0.0249(19) 0.244(15) Uani 1 1 d . . .

loop_
_atom_site_aniso_label
_atom_site_aniso_U_11
_atom_site_aniso_U_22
_atom_site_aniso_U_33
_atom_site_aniso_U_23
_atom_site_aniso_U_13
_atom_site_aniso_U_12
C3 0.028(3) 0.029(4) 0.033(4) 0.004(3) 0.007(3) 0.004(3)
C5 0.025(3) 0.036(4) 0.040(4) -0.007(3) 0.003(3) 0.000(3)
C6 0.028(3) 0.028(4) 0.032(4) 0.004(3) 0.007(3) 0.004(3)
C7 0.028(3) 0.028(4) 0.032(4) 0.004(3) 0.007(3) 0.004(3)
C9 0.025(3) 0.036(4) 0.041(4) -0.007(3) 0.003(3) -0.001(3)
C10 0.026(3) 0.036(4) 0.040(4) -0.007(3) 0.002(3) 0.000(3)
C11 0.029(3) 0.028(4) 0.033(3) 0.004(3) 0.006(3) 0.003(3)
C14 0.029(4) 0.028(4) 0.032(4) 0.005(4) 0.006(3) 0.002(4)
C15 0.029(3) 0.029(4) 0.034(3) 0.004(3) 0.007(3) 0.005(3)
C16 0.026(3) 0.038(4) 0.043(4) -0.008(3) 0.004(3) 0.000(3)
C17 0.028(4) 0.052(6) 0.048(5) -0.009(4) 0.004(3) -0.002(4)
C18 0.027(3) 0.038(4) 0.042(4) -0.008(3) 0.002(3) -0.001(3)
C19 0.026(4) 0.036(5) 0.039(4) -0.006(4) 0.002(3) 0.001(4)
C20 0.029(3) 0.028(4) 0.034(4) 0.005(3) 0.006(3) 0.005(3)
C21 0.033(8) 0.026(10) 0.030(8) -0.002(7) 0.009(7) -0.003(7)
C23 0.030(4) 0.030(4) 0.036(4) 0.004(4) 0.007(3) 0.005(4)
C24 0.028(4) 0.052(6) 0.049(5) -0.009(4) 0.004(3) -0.002(4)
C25 0.031(4) 0.057(6) 0.070(5) -0.005(5) 0.008(4) 0.005(4)
C26 0.027(3) 0.039(4) 0.044(4) -0.008(3) 0.003(3) -0.001(3)
C27 0.028(4) 0.053(6) 0.049(5) -0.009(4) 0.004(3) -0.002(4)
C28 0.021(3) 0.072(7) 0.053(5) -0.014(5) 0.004(3) 0.005(4)
C29 0.025(4) 0.036(5) 0.040(4) -0.007(4) 0.003(3) -0.002(4)
C30 0.029(4) 0.052(6) 0.049(5) -0.009(4) 0.004(3) -0.002(4)
C32 0.030(4) 0.057(6) 0.069(6) -0.004(5) 0.008(4) 0.005(4)
C34 0.022(4) 0.071(7) 0.053(5) -0.016(5) 0.005(3) 0.005(4)
C35 0.032(5) 0.100(9) 0.083(7) -0.004(6) 0.009(4) 0.016(5)
C36 0.022(4) 0.070(7) 0.053(5) -0.016(5) 0.004(4) 0.004(5)
C37 0.029(4) 0.052(6) 0.048(5) -0.009(4) 0.004(3) -0.002(4)
C38 0.028(4) 0.053(6) 0.049(5) -0.010(4) 0.004(3) -0.002(4)
C39 0.033(5) 0.101(9) 0.084(7) -0.004(6) 0.008(4) 0.017(5)
C41 0.029(4) 0.041(5) 0.047(4) -0.008(4) 0.003(3) -0.001(4)
C42 0.021(4) 0.072(7) 0.053(5) -0.014(5) 0.004(4) 0.005(4)
C43 0.033(4) 0.058(6) 0.070(5) -0.005(5) 0.007(4) 0.005(4)
C44 0.023(4) 0.073(7) 0.054(5) -0.015(5) 0.003(3) 0.006(4)
C45 0.033(4) 0.058(6) 0.072(5) -0.006(5) 0.008(4) 0.005(4)
C46 0.023(4) 0.074(7) 0.054(5) -0.015(5) 0.003(4) 0.006(5)
C47 0.032(5) 0.100(9) 0.083(7) -0.003(6) 0.009(4) 0.016(5)
C48 0.033(5) 0.100(9) 0.083(7) -0.004(6) 0.008(4) 0.017(5)
C50 0.033(4) 0.059(7) 0.071(6) -0.005(5) 0.006(4) 0.005(5)
C51 0.032(5) 0.100(9) 0.084(7) -0.003(6) 0.008(4) 0.016(5)
C52 0.033(4) 0.059(7) 0.073(6) -0.007(5) 0.009(4) 0.005(5)
C53 0.032(5) 0.100(9) 0.084(7) -0.003(6) 0.008(4) 0.016(5)
C56 0.090(5) 0.094(5) 0.098(5) 0.007(3) 0.022(3) 0.016(3)
C57 0.091(4) 0.094(4) 0.096(4) 0.0067(19) 0.022(2) 0.0151(19)
C58A 0.092(4) 0.093(4) 0.093(4) 0.0187(14) 0.0323(15) 0.0249(14)
C59 0.120(5) 0.120(5) 0.120(5) 0.0054(15) 0.0220(17) 0.0050(15)
C62 0.089(5) 0.095(5) 0.102(5) 0.003(4) 0.021(4) 0.016(4)
N1 0.022(6) 0.027(9) 0.071(10) -0.006(8) -0.001(6) 0.002(6)
N2 0.023(7) 0.052(11) 0.065(10) 0.002(8) -0.003(6) 0.008(7)
N3 0.015(6) 0.042(9) 0.034(7) 0.000(6) 0.003(5) 0.000(6)
N4 0.085(13) 0.113(18) 0.143(17) 0.031(15) -0.005(12) -0.015(13)
O1 0.030(5) 0.030(7) 0.042(6) -0.003(5) -0.003(5) -0.003(5)
O2 0.036(6) 0.036(8) 0.051(7) -0.021(6) 0.002(5) -0.006(6)
O3 0.046(6) 0.043(9) 0.053(7) -0.021(6) 0.001(5) 0.005(6)
O4 0.045(6) 0.041(8) 0.039(6) -0.006(6) 0.016(5) 0.007(6)
O5 0.032(6) 0.037(8) 0.043(6) -0.008(6) -0.001(5) -0.002(5)
O6 0.038(6) 0.035(8) 0.049(7) -0.014(6) 0.005(5) 0.004(6)
O7 0.044(6) 0.039(9) 0.057(7) 0.022(6) 0.008(5) -0.004(6)
O8 0.035(6) 0.036(8) 0.048(7) 0.010(6) 0.019(5) 0.000(5)
O9 0.024(6) 0.066(11) 0.122(11) 0.036(9) 0.009(7) 0.013(6)
O10 0.036(6) 0.055(10) 0.085(9) 0.017(8) 0.024(6) 0.002(7)
O11 0.031(7) 0.099(15) 0.127(13) -0.055(11) 0.026(7) -0.002(7)
O12 0.033(7) 0.105(15) 0.130(13) -0.064(12) 0.002(7) -0.013(8)
O13 0.035(7) 0.143(19) 0.119(13) -0.032(12) -0.005(8) 0.023(9)
O14 0.028(6) 0.070(11) 0.069(8) -0.006(8) 0.006(5) 0.004(6)
O15 0.018(5) 0.074(11) 0.067(8) -0.016(7) 0.003(5) 0.002(6)
O16 0.026(6) 0.103(13) 0.058(8) -0.013(8) -0.002(5) -0.010(7)
Zn1 0.0178(8) 0.0234(11) 0.0301(9) 0.0001(8) 0.0034(6) 0.0024(8)
Zn2 0.0167(8) 0.0236(11) 0.0324(10) 0.0005(9) 0.0030(6) 0.0009(8)
C40 0.090(4) 0.095(5) 0.100(4) 0.004(3) 0.022(3) 0.016(3)
O1W 0.32(4) 0.24(4) 0.18(2) 0.02(3) 0.05(2) -0.05(3)

loop_
_atom_type_symbol
_atom_type_description
_atom_type_scat_dispersion_real
_atom_type_scat_dispersion_imag
_atom_type_scat_source
C C 0.0030 0.0020 'International Tables Vol C Tables 4.2.6.8 and 6.1.1.4'
H H 0.0000 0.0000 'International Tables Vol C Tables 4.2.6.8 and 6.1.1.4'
N N 0.0060 0.0030 'International Tables Vol C Tables 4.2.6.8 and 6.1.1.4'
O O 0.0110 0.0060 'International Tables Vol C Tables 4.2.6.8 and 6.1.1.4'
Zn Zn 0.2840 1.4300 'International Tables Vol C Tables 4.2.6.8 and 6.1.1.4'

loop_
_geom_angle_atom_site_label_1
_geom_angle_atom_site_label_2
_geom_angle_atom_site_label_3
_geom_angle
_geom_angle_site_symmetry_1
_geom_angle_site_symmetry_3
C7 C3 C15 121.3(15) . .
C7 C3 H3 119.4 . .
C15 C3 H3 119.4 . .
C10 C5 C9 121.0(13) . .
C10 C5 H5 119.5 . .
C9 C5 H5 119.5 . .
C7 C6 C11 120.8(13) . .
C7 C6 H6 119.6 . .
C11 C6 H6 119.6 . .
C6 C7 C3 119.0(14) . .
C6 C7 C21 120.6(12) . 4_575
C3 C7 C21 120.4(14) . 4_575
C5 C9 C16 117.8(15) . .
C5 C9 C29 122.1(13) . .
C16 C9 C29 120.1(14) . .
C5 C10 C18 119.5(15) . .
C5 C10 C19 122.2(13) . .
C18 C10 C19 118.3(14) . .
C20 C11 C6 119.7(14) . .
C20 C11 C14 118.7(14) . .
C6 C11 C14 121.6(12) . .
O7 C14 O8 125.3(14) . .
O7 C14 C11 115.3(13) . .
O8 C14 C11 119.2(14) . .
C3 C15 C20 119.0(13) . .
C3 C15 C23 120.5(14) . .
C20 C15 C23 120.5(14) . .
C26 C16 C9 122.3(15) . .
C26 C16 H16 118.8 . .
C9 C16 H16 118.8 . .
C27 C17 C37 119.7(14) . .
C27 C17 O15 125.3(15) . .
C37 C17 O15 115.0(15) . .
C26 C18 C10 120.4(15) . .
C26 C18 H18 119.8 . .
C10 C18 H18 119.8 . .
O3 C19 O4 125.9(16) . .
O3 C19 C10 116.0(13) . .
O4 C19 C10 118.1(15) . .
C11 C20 C15 120.1(15) . .
C11 C20 H20 120.0 . .
C15 C20 H20 120.0 . .
O6 C21 O5 125.2(15) . .
O6 C21 C7 117.4(13) . 4_576
O5 C21 C7 117.5(15) . 4_576
O10 C23 O9 123.3(14) . .
O10 C23 C15 123.3(15) . .
O9 C23 C15 113.4(14) . .
C38 C24 C30 119.6(14) . .
C38 C24 O16 118.4(15) . .
C30 C24 O16 122.0(15) . .
C43 C25 C45 117.9(16) . .
C43 C25 C32 124.8(16) . .
C45 C25 C32 117.2(17) . .
C16 C26 C18 118.9(13) . .
C16 C26 C41 120.5(15) . .
C18 C26 C41 120.6(15) . .
C17 C27 C38 119.3(16) . .
C17 C27 H27 120.3 . .
C38 C27 H27 120.3 . .
C44 C28 C34 117.5(14) . .
C44 C28 C42 123.2(14) . .
C34 C28 C42 119.3(15) . .
O2 C29 O1 126.5(15) . .
O2 C29 C9 116.3(13) . .
O1 C29 C9 117.2(15) . .
C24 C30 C37 120.7(16) . .
C24 C30 H30 119.6 . .
C37 C30 H30 119.6 . .
O14 C32 C25 108.9(15) . .
O14 C32 H32A 109.9 . .
C25 C32 H32A 109.9 . .
O14 C32 H32B 109.9 . .
C25 C32 H32B 109.9 . .
H32A C32 H32B 108.3 . .
C59 C33 C1 122(3) . .
C59 C33 C61B 125(4) . .
C1 C33 C61B 111(4) . .
C59 C33 C61A 106(7) . .
C1 C33 C61A 130(6) . .
C61B C33 C61A 31(5) . .
C36 C34 C28 119.5(16) . .
C36 C34 H34 120.2 . .
C28 C34 H34 120.2 . .
C48 C35 C47 121.0(18) . .
C48 C35 O14 115(2) . .
C47 C35 O14 123.7(19) . .
N3 C36 C34 122.8(15) . .
N3 C36 H36 118.6 . .
C34 C36 H36 118.6 . .
C17 C37 C30 119.5(16) . .
C17 C37 H37 120.3 . .
C30 C37 H37 120.3 . .
C24 C38 C27 121.2(17) . .
C24 C38 H38 119.4 . .
C27 C38 H38 119.4 . .
C53 C39 C48 123(2) . .
C53 C39 H39 118.5 . .
C48 C39 H39 118.5 . .
O11 C41 O12 123.7(15) . .
O11 C41 C26 122.0(16) . .
O12 C41 C26 114.3(15) . .
O15 C42 C28 108.2(13) . .
O15 C42 H42A 110.1 . .
C28 C42 H42A 110.1 . .
O15 C42 H42B 110.1 . .
C28 C42 H42B 110.1 . .
H42A C42 H42B 108.4 . .
C25 C43 C50 120.4(18) . .
C25 C43 H43 119.8 . .
C50 C43 H43 119.8 . .
C28 C44 C46 119.9(15) . .
C28 C44 H44 120.0 . .
C46 C44 H44 120.0 . .
C52 C45 C25 118.2(18) . .
C52 C45 H45 120.9 . .
C25 C45 H45 120.9 . .
N3 C46 C44 122.8(16) . .
N3 C46 H46 118.6 . .
C44 C46 H46 118.6 . .
C35 C47 C51 119(2) . .
C35 C47 H47 120.4 . .
C51 C47 H47 120.4 . .
C35 C48 C39 118(2) . .
C35 C48 H48 121.2 . .
C39 C48 H48 121.2 . .
N1 C49A C58A 121(6) . .
N1 C49A H49A 119.3 . .
C58A C49A H49A 119.3 . .
N1 C49B C58B 122(6) . .
N1 C49B H49B 118.9 . .
C58B C49B H49B 118.9 . .
N2 C50 C43 122.1(18) . .
N2 C50 H50 119.0 . .
C43 C50 H50 119.0 . .
C53 C51 C47 121(2) . .
C53 C51 H51 119.6 . .
C47 C51 H51 119.6 . .
N2 C52 C45 124.1(17) . .
N2 C52 H52 117.9 . .
C45 C52 H52 117.9 . .
C51 C53 C39 118.2(18) . .
C51 C53 O13 127(2) . .
C39 C53 O13 115.1(19) . .
O13 C56 C57 104(2) . .
O13 C56 H56A 111.0 . .
C57 C56 H56A 111.0 . .
O13 C56 H56B 111.0 . .
C57 C56 H56B 111.0 . .
H56A C56 H56B 109.0 . .
C58B C57 C58A 39(3) . .
C58B C57 C40 118(4) . .
C58A C57 C40 116(3) . .
C58B C57 C56 124(4) . .
C58A C57 C56 123(4) . .
C40 C57 C56 115(3) . .
C57 C58A C49A 121(6) . .
C57 C58A H58A 119.6 . .
C49A C58A H58A 119.6 . .
C57 C58B C49B 120(6) . .
C57 C58B H58B 120.0 . .
C49B C58B H58B 120.0 . .
C33 C59 C60A 119(4) . .
C33 C59 C60B 122(4) . .
C60A C59 C60B 28(3) . .
C33 C59 H59 120.5 . .
C60A C59 H59 120.5 . .
C60B C59 H59 110.3 . .
N4 C60A C59 121(6) . .
N4 C60A H60A 119.4 . .
C59 C60A H60A 119.4 . .
N4 C60B C59 102(8) . .
N4 C60B H60B 129.0 . .
C59 C60B H60B 129.0 . .
N1 C62 C40 124(3) . .
N1 C62 H62 117.8 . .
C40 C62 H62 117.8 . .
C62 N1 C49B 114(3) . .
C62 N1 C49A 115(3) . .
C49B N1 C49A 32(3) . .
C62 N1 Zn2 124.2(15) . .
C49B N1 Zn2 120(3) . .
C49A N1 Zn2 117(3) . .
C50 N2 C52 116.9(14) . .
O16 C61A C33 107(8) . .
O16 C61A H61A 110.4 . .
C33 C61A H61A 110.4 . .
O16 C61A H61B 110.4 . .
C33 C61A H61B 110.4 . .
H61A C61A H61B 108.6 . .
O16 C61B C33 109(5) . .
O16 C61B H61C 109.9 . .
C33 C61B H61C 109.9 . .
O16 C61B H61D 109.9 . .
C33 C61B H61D 109.9 . .
H61C C61B H61D 108.3 . .
C46 N3 C36 117.4(12) . .
C46 N3 Zn1 122.9(11) . .
C36 N3 Zn1 119.0(9) . .
C60A N4 C54 120(4) . .
C60A N4 C60B 33(4) . .
C54 N4 C60B 123(4) . .
C29 O1 Zn1 121.1(11) . .
C29 O2 Zn2 133.5(10) . .
C19 O3 Zn2 140.0(11) . 4_565
C19 O4 Zn1 114.7(11) . 4_565
C21 O5 Zn2 124.7(10) . .
C21 O6 Zn1 131.3(10) . .
C14 O7 Zn1 146.4(10) . .
C14 O8 Zn2 109.4(10) . .
C23 O9 H9 109.5 . .
C41 O12 H12 109.5 . .
C53 O13 C56 113.5(18) . .
C35 O14 C32 116.5(15) . .
C17 O15 C42 117.2(13) . .
C61B O16 C61A 39(6) . .
C61B O16 C24 115(3) . .
C61A O16 C24 117(4) . .
O6 Zn1 N3 95.7(5) . .
O6 Zn1 O1 161.1(4) . .
N3 Zn1 O1 101.9(5) . .
O6 Zn1 O4 91.3(5) . 4_566
N3 Zn1 O4 111.6(5) . 4_566
O1 Zn1 O4 88.6(4) . 4_566
O6 Zn1 O7 85.5(5) . .
N3 Zn1 O7 94.5(5) . .
O1 Zn1 O7 86.2(5) . .
O4 Zn1 O7 153.8(4) 4_566 .
O6 Zn1 Zn2 76.9(3) . .
N3 Zn1 Zn2 157.9(4) . .
O1 Zn1 Zn2 84.1(3) . .
O4 Zn1 Zn2 89.6(3) 4_566 .
O7 Zn1 Zn2 64.4(3) . .
O5 Zn2 O8 90.5(4) . .
O5 Zn2 N1 105.9(5) . .
O8 Zn2 N1 103.3(5) . .
O5 Zn2 O2 156.3(4) . .
O8 Zn2 O2 93.1(5) . .
N1 Zn2 O2 96.1(5) . .
O5 Zn2 O3 85.6(5) . 4_566
O8 Zn2 O3 161.9(4) . 4_566
N1 Zn2 O3 94.8(5) . 4_566
O2 Zn2 O3 83.7(5) . 4_566
O5 Zn2 Zn1 81.8(3) . .
O8 Zn2 Zn1 93.5(3) . .
N1 Zn2 Zn1 161.4(4) . .
O2 Zn2 Zn1 74.6(3) . .
O3 Zn2 Zn1 68.5(3) 4_566 .
N4 C54 C1 121(3) . .
N4 C54 H54 119.7 . .
C1 C54 H54 119.7 . .
C62 C40 C57 115(3) . .
C62 C40 H40 122.6 . .
C57 C40 H40 122.6 . .
C33 C1 C54 113(3) . .
C33 C1 H1 123.7 . .
C54 C1 H1 123.7 . .

loop_
_geom_bond_atom_site_label_1
_geom_bond_atom_site_label_2
_geom_bond_distance
_geom_bond_site_symmetry_2
C3 C7 1.392(18) .
C3 C15 1.38(2) .
C3 H3 0.9300 .
C5 C10 1.37(2) .
C5 C9 1.40(2) .
C5 H5 0.9300 .
C6 C7 1.383(19) .
C6 C11 1.395(19) .
C6 H6 0.9300 .
C7 C21 1.49(2) 4_575
C9 C16 1.401(18) .
C9 C29 1.49(2) .
C10 C18 1.403(18) .
C10 C19 1.50(2) .
C11 C20 1.388(18) .
C11 C14 1.51(2) .
C14 O7 1.248(18) .
C14 O8 1.250(16) .
C15 C20 1.41(2) .
C15 C23 1.489(19) .
C16 C26 1.36(2) .
C16 H16 0.9300 .
C17 C27 1.37(2) .
C17 C37 1.37(2) .
C17 O15 1.393(16) .
C18 C26 1.40(2) .
C18 H18 0.9300 .
C19 O3 1.232(19) .
C19 O4 1.246(16) .
C20 H20 0.9300 .
C21 O6 1.258(18) .
C21 O5 1.267(16) .
C21 C7 1.49(2) 4_576
C23 O10 1.201(18) .
C23 O9 1.306(19) .
C24 C38 1.34(2) .
C24 C30 1.36(2) .
C24 O16 1.375(17) .
C25 C43 1.34(2) .
C25 C45 1.38(2) .
C25 C32 1.51(2) .
C26 C41 1.492(19) .
C27 C38 1.384(19) .
C27 H27 0.9300 .
C28 C44 1.36(2) .
C28 C34 1.39(2) .
C28 C42 1.487(19) .
C29 O2 1.248(18) .
C29 O1 1.258(16) .
C30 C37 1.381(19) .
C30 H30 0.9300 .
C32 O14 1.414(19) .
C32 H32A 0.9700 .
C32 H32B 0.9700 .
C33 C59 1.27(4) .
C33 C1 1.38(4) .
C33 C61B 1.61(6) .
C33 C61A 1.61(10) .
C34 C36 1.363(19) .
C34 H34 0.9300 .
C35 C48 1.36(3) .
C35 C47 1.37(3) .
C35 O14 1.383(19) .
C36 N3 1.357(19) .
C36 H36 0.9300 .
C37 H37 0.9300 .
C38 H38 0.9300 .
C39 C53 1.36(3) .
C39 C48 1.39(2) .
C39 H39 0.9300 .
C41 O11 1.201(19) .
C41 O12 1.31(2) .
C42 O15 1.424(19) .
C42 H42A 0.9700 .
C42 H42B 0.9700 .
C43 C50 1.41(2) .
C43 H43 0.9300 .
C44 C46 1.394(19) .
C44 H44 0.9300 .
C45 C52 1.39(2) .
C45 H45 0.9300 .
C46 N3 1.310(18) .
C46 H46 0.9300 .
C47 C51 1.40(2) .
C47 H47 0.9300 .
C48 H48 0.9300 .
C49A N1 1.36(6) .
C49A C58A 1.39(6) .
C49A H49A 0.9300 .
C49B N1 1.30(6) .
C49B C58B 1.47(7) .
C49B H49B 0.9300 .
C50 N2 1.32(2) .
C50 H50 0.9300 .
C51 C53 1.35(3) .
C51 H51 0.9300 .
C52 N2 1.32(2) .
C52 H52 0.9300 .
C53 O13 1.38(2) .
C56 O13 1.42(3) .
C56 C57 1.59(3) .
C56 H56A 0.9700 .
C56 H56B 0.9700 .
C57 C58B 1.19(6) .
C57 C58A 1.28(6) .
C57 C40 1.44(3) .
C58A H58A 0.9300 .
C58B H58B 0.9300 .
C59 C60A 1.42(6) .
C59 C60B 1.62(11) .
C59 H59 0.9300 .
C60A N4 1.24(7) .
C60A H60A 0.9300 .
C60B N4 1.36(10) .
C60B H60B 0.9300 .
C62 N1 1.30(3) .
C62 C40 1.41(3) .
C62 H62 0.9300 .
N1 Zn2 2.044(12) .
C61A O16 1.30(11) .
C61A H61A 0.9700 .
C61A H61B 0.9700 .
C61B O16 1.25(6) .
C61B H61C 0.9700 .
C61B H61D 0.9700 .
N3 Zn1 2.025(10) .
N4 C54 1.33(3) .
O1 Zn1 2.035(10) .
O2 Zn2 2.048(11) .
O3 Zn2 2.105(11) 4_565
O4 Zn1 2.044(10) 4_565
O5 Zn2 2.024(10) .
O6 Zn1 2.025(11) .
O7 Zn1 2.078(11) .
O8 Zn2 2.038(10) .
O9 H9 0.8200 .
O12 H12 0.8200 .
Zn1 O4 2.044(10) 4_566
Zn1 Zn2 2.989(2) .
Zn2 O3 2.105(11) 4_566
C54 C1 1.50(3) .
C54 H54 0.9300 .
C40 H40 0.9300 .
C1 H1 0.9300 .

loop_
_geom_torsion_atom_site_label_1
_geom_torsion_atom_site_label_2
_geom_torsion_atom_site_label_3
_geom_torsion_atom_site_label_4
_geom_torsion
_geom_torsion_site_symmetry_1
_geom_torsion_site_symmetry_4
C11 C6 C7 C3 -2(2) . .
C11 C6 C7 C21 -179.5(14) . 4_575
C15 C3 C7 C6 5(2) . .
C15 C3 C7 C21 -177.8(14) . 4_575
C10 C5 C9 C16 1(2) . .
C10 C5 C9 C29 -179.5(15) . .
C9 C5 C10 C18 -1(2) . .
C9 C5 C10 C19 175.0(15) . .
C7 C6 C11 C20 -2(2) . .
C7 C6 C11 C14 175.7(14) . .
C20 C11 C14 O7 -11(2) . .
C6 C11 C14 O7 171.6(15) . .
C20 C11 C14 O8 164.9(14) . .
C6 C11 C14 O8 -12(2) . .
C7 C3 C15 C20 -4(2) . .
C7 C3 C15 C23 174.6(14) . .
C5 C9 C16 C26 1(3) . .
C29 C9 C16 C26 -178.9(16) . .
C5 C10 C18 C26 0(3) . .
C19 C10 C18 C26 -176.4(15) . .
C5 C10 C19 O3 169.8(16) . .
C18 C10 C19 O3 -14(2) . .
C5 C10 C19 O4 -10(2) . .
C18 C10 C19 O4 166.6(15) . .
C6 C11 C20 C15 3(2) . .
C14 C11 C20 C15 -174.9(14) . .
C3 C15 C20 C11 0(2) . .
C23 C15 C20 C11 -178.3(15) . .
C3 C15 C23 O10 6(2) . .
C20 C15 C23 O10 -175.2(16) . .
C3 C15 C23 O9 -171.6(15) . .
C20 C15 C23 O9 7(2) . .
C9 C16 C26 C18 -2(3) . .
C9 C16 C26 C41 179.3(16) . .
C10 C18 C26 C16 1(3) . .
C10 C18 C26 C41 -179.8(16) . .
C37 C17 C27 C38 3(3) . .
O15 C17 C27 C38 -179.3(17) . .
C5 C9 C29 O2 153.1(15) . .
C16 C9 C29 O2 -27(2) . .
C5 C9 C29 O1 -29(2) . .
C16 C9 C29 O1 151.0(15) . .
C38 C24 C30 C37 0(3) . .
O16 C24 C30 C37 179.8(17) . .
C43 C25 C32 O14 -6(3) . .
C45 C25 C32 O14 170.4(17) . .
C44 C28 C34 C36 -1(3) . .
C42 C28 C34 C36 179.7(18) . .
C28 C34 C36 N3 1(3) . .
C27 C17 C37 C30 -2(3) . .
O15 C17 C37 C30 179.8(16) . .
C24 C30 C37 C17 1(3) . .
C30 C24 C38 C27 1(3) . .
O16 C24 C38 C27 -179.1(17) . .
C17 C27 C38 C24 -2(3) . .
C16 C26 C41 O11 -6(3) . .
C18 C26 C41 O11 175.3(18) . .
C16 C26 C41 O12 175.6(17) . .
C18 C26 C41 O12 -3(3) . .
C44 C28 C42 O15 -15(3) . .
C34 C28 C42 O15 164.1(17) . .
C45 C25 C43 C50 4(3) . .
C32 C25 C43 C50 179.9(19) . .
C34 C28 C44 C46 2(3) . .
C42 C28 C44 C46 -179.6(19) . .
C43 C25 C45 C52 -6(3) . .
C32 C25 C45 C52 177.0(18) . .
C28 C44 C46 N3 -1(3) . .
C48 C35 C47 C51 -3(3) . .
O14 C35 C47 C51 -178.6(19) . .
C47 C35 C48 C39 3(3) . .
O14 C35 C48 C39 178.6(19) . .
C53 C39 C48 C35 -2(4) . .
C25 C43 C50 N2 2(3) . .
C35 C47 C51 C53 2(3) . .
C25 C45 C52 N2 4(3) . .
C47 C51 C53 C39 -1(3) . .
C47 C51 C53 O13 -179(2) . .
C48 C39 C53 C51 1(4) . .
C48 C39 C53 O13 179(2) . .
O13 C56 C57 C58B 10(6) . .
O13 C56 C57 C58A -37(5) . .
O13 C56 C57 C40 171(2) . .
C58B C57 C58A C49A 76(8) . .
C40 C57 C58A C49A -27(8) . .
C56 C57 C58A C49A -179(5) . .
N1 C49A C58A C57 9(11) . .
C58A C57 C58B C49B -75(9) . .
C40 C57 C58B C49B 22(9) . .
C56 C57 C58B C49B -178(6) . .
N1 C49B C58B C57 -3(13) . .
C1 C33 C59 C60A -19(7) . .
C61B C33 C59 C60A 179(7) . .
C61A C33 C59 C60A 152(8) . .
C1 C33 C59 C60B 13(8) . .
C61B C33 C59 C60B -149(8) . .
C61A C33 C59 C60B -176(9) . .
C33 C59 C60A N4 24(12) . .
C60B C59 C60A N4 -81(15) . .
C33 C59 C60B N4 -40(10) . .
C60A C59 C60B N4 52(11) . .
C40 C62 N1 C49B 20(6) . .
C40 C62 N1 C49A -15(5) . .
C40 C62 N1 Zn2 -174.2(17) . .
C58B C49B N1 C62 -18(10) . .
C58B C49B N1 C49A 82(11) . .
C58B C49B N1 Zn2 176(6) . .
C58A C49A N1 C62 14(8) . .
C58A C49A N1 C49B -82(10) . .
C58A C49A N1 Zn2 174(5) . .
C43 C50 N2 C52 -4(3) . .
C45 C52 N2 C50 1(3) . .
C59 C33 C61A O16 72(13) . .
C1 C33 C61A O16 -119(8) . .
C61B C33 C61A O16 -60(11) . .
C59 C33 C61B O16 6(10) . .
C1 C33 C61B O16 -158(6) . .
C61A C33 C61B O16 66(9) . .
C44 C46 N3 C36 0(3) . .
C44 C46 N3 Zn1 -170.3(15) . .
C34 C36 N3 C46 0(3) . .
C34 C36 N3 Zn1 170.9(15) . .
C59 C60A N4 C54 -18(12) . .
C59 C60A N4 C60B 87(14) . .
C59 C60B N4 C60A -50(10) . .
C59 C60B N4 C54 46(10) . .
O2 C29 O1 Zn1 5(2) . .
C9 C29 O1 Zn1 -172.9(10) . .
O1 C29 O2 Zn2 -3(3) . .
C9 C29 O2 Zn2 175.4(10) . .
O4 C19 O3 Zn2 -18(3) . 4_565
C10 C19 O3 Zn2 162.7(11) . 4_565
O3 C19 O4 Zn1 10(2) . 4_565
C10 C19 O4 Zn1 -170.3(10) . 4_565
O6 C21 O5 Zn2 -5(2) . .
C7 C21 O5 Zn2 173.1(9) 4_576 .
O5 C21 O6 Zn1 5(2) . .
C7 C21 O6 Zn1 -173.7(9) 4_576 .
O8 C14 O7 Zn1 -17(3) . .
C11 C14 O7 Zn1 158.9(14) . .
O7 C14 O8 Zn2 8(2) . .
C11 C14 O8 Zn2 -167.1(10) . .
C51 C53 O13 C56 -12(3) . .
C39 C53 O13 C56 170(2) . .
C57 C56 O13 C53 178.2(19) . .
C48 C35 O14 C32 179.2(19) . .
C47 C35 O14 C32 -5(3) . .
C25 C32 O14 C35 178.1(17) . .
C27 C17 O15 C42 3(3) . .
C37 C17 O15 C42 -178.3(16) . .
C28 C42 O15 C17 175.2(15) . .
C33 C61B O16 C61A -67(8) . .
C33 C61B O16 C24 -170(4) . .
C33 C61A O16 C61B 65(10) . .
C33 C61A O16 C24 162(6) . .
C38 C24 O16 C61B -107(6) . .
C30 C24 O16 C61B 73(6) . .
C38 C24 O16 C61A -151(11) . .
C30 C24 O16 C61A 29(11) . .
C21 O6 Zn1 N3 157.2(13) . .
C21 O6 Zn1 O1 -1(2) . .
C21 O6 Zn1 O4 -90.9(13) . 4_566
C21 O6 Zn1 O7 63.0(13) . .
C21 O6 Zn1 Zn2 -1.7(13) . .
C46 N3 Zn1 O6 19.9(15) . .
C36 N3 Zn1 O6 -150.4(13) . .
C46 N3 Zn1 O1 -167.1(14) . .
C36 N3 Zn1 O1 22.6(14) . .
C46 N3 Zn1 O4 -73.8(15) . 4_566
C36 N3 Zn1 O4 115.9(13) . 4_566
C46 N3 Zn1 O7 105.9(14) . .
C36 N3 Zn1 O7 -64.5(14) . .
C46 N3 Zn1 Zn2 88.9(16) . .
C36 N3 Zn1 Zn2 -81.4(17) . .
C29 O1 Zn1 O6 -4(2) . .
C29 O1 Zn1 N3 -162.4(11) . .
C29 O1 Zn1 O4 85.8(12) . 4_566
C29 O1 Zn1 O7 -68.5(11) . .
C29 O1 Zn1 Zn2 -4.0(11) . .
C14 O7 Zn1 O6 -67(2) . .
C14 O7 Zn1 N3 -162(2) . .
C14 O7 Zn1 O1 96(2) . .
C14 O7 Zn1 O4 17(3) . 4_566
C14 O7 Zn1 Zn2 10.8(19) . .
C21 O5 Zn2 O8 -90.5(12) . .
C21 O5 Zn2 N1 165.6(12) . .
C21 O5 Zn2 O2 8.5(19) . .
C21 O5 Zn2 O3 71.9(12) . 4_566
C21 O5 Zn2 Zn1 3.0(11) . .
C14 O8 Zn2 O5 79.5(11) . .
C14 O8 Zn2 N1 -174.1(11) . .
C14 O8 Zn2 O2 -77.0(11) . .
C14 O8 Zn2 O3 2(2) . 4_566
C14 O8 Zn2 Zn1 -2.3(10) . .
C62 N1 Zn2 O5 22.4(19) . .
C49B N1 Zn2 O5 -173(5) . .
C49A N1 Zn2 O5 -136(4) . .
C62 N1 Zn2 O8 -72.0(18) . .
C49B N1 Zn2 O8 93(5) . .
C49A N1 Zn2 O8 130(4) . .
C62 N1 Zn2 O2 -166.7(18) . .
C49B N1 Zn2 O2 -2(5) . .
C49A N1 Zn2 O2 35(4) . .
C62 N1 Zn2 O3 109.2(18) . 4_566
C49B N1 Zn2 O3 -86(5) . 4_566
C49A N1 Zn2 O3 -49(4) . 4_566
C62 N1 Zn2 Zn1 134.6(16) . .
C49B N1 Zn2 Zn1 -61(5) . .
C49A N1 Zn2 Zn1 -24(4) . .
C29 O2 Zn2 O5 -6(2) . .
C29 O2 Zn2 O8 92.3(15) . .
C29 O2 Zn2 N1 -164.0(15) . .
C29 O2 Zn2 O3 -69.9(15) . 4_566
C29 O2 Zn2 Zn1 -0.4(14) . .
O6 Zn1 Zn2 O5 -0.6(4) . .
N3 Zn1 Zn2 O5 -73.1(10) . .
O1 Zn1 Zn2 O5 179.5(4) . .
O4 Zn1 Zn2 O5 90.9(4) 4_566 .
O7 Zn1 Zn2 O5 -91.9(5) . .
O6 Zn1 Zn2 O8 89.4(5) . .
N3 Zn1 Zn2 O8 16.9(10) . .
O1 Zn1 Zn2 O8 -90.5(4) . .
O4 Zn1 Zn2 O8 -179.1(5) 4_566 .
O7 Zn1 Zn2 O8 -1.9(5) . .
O6 Zn1 Zn2 N1 -116.5(13) . .
N3 Zn1 Zn2 N1 171.1(16) . .
O1 Zn1 Zn2 N1 63.7(13) . .
O4 Zn1 Zn2 N1 -25.0(13) 4_566 .
O7 Zn1 Zn2 N1 152.3(13) . .
O6 Zn1 Zn2 O2 -178.3(5) . .
N3 Zn1 Zn2 O2 109.2(10) . .
O1 Zn1 Zn2 O2 1.8(4) . .
O4 Zn1 Zn2 O2 -86.9(5) 4_566 .
O7 Zn1 Zn2 O2 90.4(5) . .
O6 Zn1 Zn2 O3 -89.1(5) . 4_566
N3 Zn1 Zn2 O3 -161.6(10) . 4_566
O1 Zn1 Zn2 O3 91.0(5) . 4_566
O4 Zn1 Zn2 O3 2.3(5) 4_566 4_566
O7 Zn1 Zn2 O3 179.6(5) . 4_566
C60A N4 C54 C1 9(8) . .
C60B N4 C54 C1 -30(9) . .
N1 C62 C40 C57 -3(4) . .
C58B C57 C40 C62 -20(6) . .
C58A C57 C40 C62 24(5) . .
C56 C57 C40 C62 178(2) . .
C59 C33 C1 C54 9(5) . .
C61B C33 C1 C54 173(4) . .
C61A C33 C1 C54 -159(9) . .
N4 C54 C1 C33 -3(4) . .
